data_1010802
loop_
_publ_author_name
'Garrido, J'
'Feo, R'

_publ_section_title 'Sur les sulfotellurures de bismuth'
_journal_coden_ASTM BSFMAU
_journal_name_full
;
Bulletin de la Societe Francaise de Mineralogie (-71,1948)
;
_journal_page_first 196
_journal_page_last 204
_journal_volume 61
_journal_year 1938
_chemical_compound_source
;
from Ronghten Gill, Cumberland, Collection of the Museum national
d*Histoire naturelle de Paris
;
_chemical_formula_structural 'Bi4 Te S3'
_chemical_formula_sum 'Bi4 S3 Te'
_chemical_name_mineral Gruenlingite
_chemical_name_systematic 'Bismuth telluride sulfide (4/1/3)'
_cod_database_code 1010802

loop_
_atom_site_label
_atom_site_fract_x
_atom_site_fract_y
_atom_site_fract_z
? ? ? ?
